data_8102231
loop_
_publ_author_name
'Le-Qing Fan'
'Ji-Huai Wu'

_publ_section_title
;
 Crystal structure of tris(2,2'-bipyridine)iron(II)
 catena-bis((tris-\m-iodo)-plumbate(II)), [Fe(C10H8N2)3][PbI3]2
;
_journal_issue 1
_journal_name_full 'Zeitschrift f\"ur Kristallographie - New Crystal Structures'
_journal_page_first 72
_journal_volume 223
_journal_year 2008
_chemical_formula_moiety 'C30 H24 N6 Fe 2+, 2(I3 Pb)-'
_chemical_formula_structural '[Fe(C10H8N2)3][PbI3]2'
_chemical_formula_sum 'C30 H24 Fe I6 N6 Pb2'
_chemical_formula_weight 1700.18
_chemical_name_systematic
; 
tris(2,2'-bipyridine)iron(II) catena-bis((tris-\m-iodo)-plumbate(II)) 
;
_space_group_IT_number 14
_symmetry_cell_setting monoclinic
_symmetry_space_group_name_Hall '-P 2ybc'
_symmetry_space_group_name_H-M 'P 1 21/c 1'
_atom_sites_solution_hydrogens geom
_atom_sites_solution_primary direct
_atom_sites_solution_secondary difmap
_audit_creation_method SHELXL-97
_cell_angle_alpha 90.00
_cell_angle_beta 101.534(8)
_cell_angle_gamma 90.00
_cell_formula_units_Z 4
_cell_length_a 16.906(2)
_cell_length_b 14.6045(16)
_cell_length_c 16.536(3)
_cell_measurement_reflns_used 7707
_cell_measurement_temperature 293(2)
_cell_measurement_theta_max 26.51
_cell_measurement_theta_min 3.01
_cell_volume 4000.4(10)
_computing_cell_refinement 'CrystalClear (Rigaku, 2000)'
_computing_data_collection 'CrystalClear (Rigaku, 2000)'
_computing_data_reduction 'CrystalClear (Rigaku, 2000)'
_computing_molecular_graphics 'SHELXTL (Bruker, 1998)'
_computing_publication_material 'SHELXTL (Bruker, 1998)'
_computing_structure_refinement 'SHELXL-97 (Sheldrick, 1997)'
_computing_structure_solution 'SHELXS-97 (Sheldrick, 1997)'
_diffrn_ambient_temperature 293(2)
_diffrn_measured_fraction_theta_full 0.994
_diffrn_measured_fraction_theta_max 0.994
_diffrn_measurement_device_type 'Rigaku R-AXIS RAPID and Mercury CCD'
_diffrn_measurement_method omega
_diffrn_radiation_monochromator 'Graphite Monochromator'
_diffrn_radiation_source 'Sealed Tube'
_diffrn_radiation_type 'Molybdenum K\a'
_diffrn_radiation_wavelength 0.71073
_diffrn_reflns_av_R_equivalents 0.0481
_diffrn_reflns_av_sigmaI/netI 0.0358
_diffrn_reflns_limit_h_max 20
_diffrn_reflns_limit_h_min -15
_diffrn_reflns_limit_k_max 17
_diffrn_reflns_limit_k_min -17
_diffrn_reflns_limit_l_max 10
_diffrn_reflns_limit_l_min -10
_diffrn_reflns_number 19641
_diffrn_reflns_theta_full 25.00
_diffrn_reflns_theta_max 25.00
_diffrn_reflns_theta_min 3.01
_exptl_absorpt_coefficient_mu 13.414
_exptl_absorpt_correction_T_max 1.0000
_exptl_absorpt_correction_T_min 0.4707
_exptl_absorpt_correction_type multi-scan
_exptl_absorpt_process_details '(CrystalClear; Rigaku, 2000)'
_exptl_crystal_colour red
_exptl_crystal_density_diffrn 2.823
_exptl_crystal_density_method 'not measured'
_exptl_crystal_description needlike
_exptl_crystal_F_000 3016
_exptl_crystal_size_max 0.40
_exptl_crystal_size_mid 0.08
_exptl_crystal_size_min 0.03
_refine_diff_density_max 1.774
_refine_diff_density_min -1.324
_refine_diff_density_rms 0.187
_refine_ls_extinction_method none
_refine_ls_goodness_of_fit_ref 1.245
_refine_ls_hydrogen_treatment mixed
_refine_ls_matrix_type full
_refine_ls_number_parameters 406
_refine_ls_number_reflns 5091
_refine_ls_number_restraints 180
_refine_ls_restrained_S_all 1.227
_refine_ls_R_factor_all 0.0911
_refine_ls_R_factor_gt 0.0759
_refine_ls_shift/su_max 0.000
_refine_ls_shift/su_mean 0.000
_refine_ls_structure_factor_coef Fsqd
_refine_ls_weighting_details 'calc w=1/[\s^2^(Fo^2^)+(0.0200P)^2^+130.0000P] where P=(Fo^2^+2Fc^2^)/3'
_refine_ls_weighting_scheme calc
_refine_ls_wR_factor_gt 0.1362
_refine_ls_wR_factor_ref 0.1419
_reflns_number_gt 4285
_reflns_number_total 5091
_reflns_threshold_expression >2sigma(I)
_cod_data_source_file 1267-2173.cff
_cod_data_source_block 12672173
_cod_depositor_comments
;
The following automatic conversions were performed:
'_symmetry_cell_setting' value 'Monoclinic' changed to 'monoclinic'
according to '/home/saulius/struct/CIF-dictionaries/cif_core.dic'
dictionary named 'cif_core.dic' version 2.4.1 from
2010-06-29.

'_exptl_absorpt_correction_type' value 'Multi-scan' changed
to 'multi-scan' according to
'/home/saulius/struct/CIF-dictionaries/cif_core.dic' dictionary named
'cif_core.dic' version 2.4.1 from 2010-06-29.

Automatic conversion script
Id: cif_fix_enum 1555 2011-01-17 13:19:09Z saulius 
;
_cod_original_cell_volume 4000.3(9)
_cod_original_sg_symbol_H-M P12(1)/c1
_cod_database_code 8102231

loop_
_symmetry_equiv_pos_as_xyz
'x, y, z'
'-x, y+1/2, -z+1/2'
'-x, -y, -z'
'x, -y-1/2, z-1/2'

loop_
_atom_site_label
_atom_site_type_symbol
_atom_site_fract_x
_atom_site_fract_y
_atom_site_fract_z
_atom_site_U_iso_or_equiv
_atom_site_adp_type
_atom_site_occupancy
_atom_site_symmetry_multiplicity
_atom_site_Wyckoff_symbol
_atom_site_calc_flag
_atom_site_refinement_flags
_atom_site_disorder_assembly
_atom_site_disorder_group
Fe1 Fe 0.25088(15) 0.74574(19) 0.1909(2) 0.0428(8) Uani 1 4 e d . . .
N1 N 0.1940(9) 0.8338(10) 0.1098(12) 0.038(5) Uani 1 4 e d . . .
N2 N 0.3070(10) 0.7165(11) 0.1019(12) 0.045(5) Uani 1 4 e d . . .
N3 N 0.3386(9) 0.8325(10) 0.2325(11) 0.038(5) Uani 1 4 e d . . .
N4 N 0.3209(9) 0.6635(10) 0.2671(11) 0.041(5) Uani 1 4 e d . . .
N5 N 0.1881(9) 0.7810(11) 0.2758(13) 0.052(5) Uani 1 4 e d . . .
N6 N 0.1628(12) 0.6574(13) 0.1599(15) 0.071(7) Uani 1 4 e d . . .
C1 C 0.1319(13) 0.8816(14) 0.1182(16) 0.052(6) Uani 1 4 e d U . .
H1A H 0.1099 0.8740 0.1649 0.063 Uiso 1 4 e calc R . .
C2 C 0.0971(14) 0.9456(16) 0.0570(17) 0.063(7) Uani 1 4 e d U . .
H2A H 0.0508 0.9777 0.0619 0.076 Uiso 1 4 e calc R . .
C3 C 0.1320(16) 0.9592(18) -0.0082(19) 0.075(8) Uani 1 4 e d U . .
H3A H 0.1115 1.0036 -0.0471 0.089 Uiso 1 4 e calc R . .
C4 C 0.1976(15) 0.9081(17) -0.0176(18) 0.069(7) Uani 1 4 e d U . .
H4A H 0.2210 0.9141 -0.0636 0.083 Uiso 1 4 e calc R . .
C5 C 0.2275(14) 0.8462(15) 0.0462(17) 0.051(6) Uani 1 4 e d U . .
C6 C 0.2995(15) 0.7820(17) 0.0450(17) 0.064(7) Uani 1 4 e d U . .
C7 C 0.3531(18) 0.794(2) -0.007(2) 0.090(9) Uani 1 4 e d U . .
H7A H 0.3485 0.8432 -0.0440 0.108 Uiso 1 4 e calc R . .
C8 C 0.4150(17) 0.729(2) -0.0027(19) 0.083(9) Uani 1 4 e d U . .
H8A H 0.4536 0.7355 -0.0352 0.100 Uiso 1 4 e calc R . .
C9 C 0.4188(16) 0.6598(19) 0.0459(18) 0.073(8) Uani 1 4 e d U . .
H9A H 0.4567 0.6138 0.0453 0.087 Uiso 1 4 e calc R . .
C10 C 0.3631(16) 0.6547(19) 0.1017(18) 0.074(8) Uani 1 4 e d U . .
H10A H 0.3672 0.6060 0.1385 0.089 Uiso 1 4 e calc R . .
C11 C 0.3427(11) 0.9201(12) 0.2173(13) 0.038(5) Uani 1 4 e d U . .
H11A H 0.3000 0.9477 0.1815 0.046 Uiso 1 4 e calc R . .
C12 C 0.4067(13) 0.9719(16) 0.2518(15) 0.060(6) Uani 1 4 e d U . .
H12A H 0.4038 1.0350 0.2442 0.072 Uiso 1 4 e calc R . .
C13 C 0.4752(13) 0.9354(14) 0.2971(15) 0.051(6) Uani 1 4 e d U . .
H13A H 0.5206 0.9706 0.3176 0.061 Uiso 1 4 e calc R . .
C14 C 0.4727(12) 0.8418(14) 0.3106(14) 0.047(6) Uani 1 4 e d U . .
H14A H 0.5179 0.8128 0.3413 0.056 Uiso 1 4 e calc R . .
C15 C 0.4049(11) 0.7907(13) 0.2797(13) 0.035(5) Uani 1 4 e d U . .
C16 C 0.3949(11) 0.6936(13) 0.2958(13) 0.035(5) Uani 1 4 e d U . .
C17 C 0.4565(14) 0.6396(15) 0.3384(16) 0.059(6) Uani 1 4 e d U . .
H17A H 0.5085 0.6623 0.3559 0.071 Uiso 1 4 e calc R . .
C18 C 0.4369(16) 0.5502(18) 0.3536(18) 0.077(8) Uani 1 4 e d U . .
H18A H 0.4764 0.5116 0.3826 0.092 Uiso 1 4 e calc R . .
C19 C 0.3618(14) 0.5184(17) 0.3271(16) 0.065(7) Uani 1 4 e d U . .
H19A H 0.3492 0.4582 0.3379 0.078 Uiso 1 4 e calc R . .
C20 C 0.3048(14) 0.5741(14) 0.2848(15) 0.053(6) Uani 1 4 e d U . .
H20A H 0.2528 0.5515 0.2670 0.063 Uiso 1 4 e calc R . .
C21 C 0.2108(17) 0.8436(19) 0.3361(19) 0.080(8) Uani 1 4 e d U . .
H21A H 0.2597 0.8742 0.3398 0.096 Uiso 1 4 e calc R . .
C22 C 0.161(2) 0.864(3) 0.394(2) 0.115(12) Uani 1 4 e d U . .
H22A H 0.1769 0.9058 0.4363 0.137 Uiso 1 4 e calc R . .
C23 C 0.090(2) 0.817(2) 0.384(2) 0.103(11) Uani 1 4 e d U . .
H23A H 0.0553 0.8323 0.4190 0.124 Uiso 1 4 e calc R . .
C24 C 0.0684(18) 0.756(2) 0.3306(19) 0.087(9) Uani 1 4 e d U . .
H24A H 0.0193 0.7257 0.3273 0.104 Uiso 1 4 e calc R . .
C25 C 0.1198(16) 0.7327(18) 0.2761(18) 0.074(8) Uani 1 4 e d U . .
C26 C 0.1041(15) 0.6679(17) 0.2080(18) 0.065(7) Uani 1 4 e d U . .
C27 C 0.0371(15) 0.6144(17) 0.1916(18) 0.072(7) Uani 1 4 e d U . .
H27A H -0.0041 0.6207 0.2210 0.086 Uiso 1 4 e calc R . .
C28 C 0.0325(18) 0.550(2) 0.1293(19) 0.085(9) Uani 1 4 e d U . .
H28A H -0.0145 0.5156 0.1171 0.102 Uiso 1 4 e calc R . .
C29 C 0.0884(17) 0.533(2) 0.0851(19) 0.086(9) Uani 1 4 e d U . .
H29A H 0.0848 0.4861 0.0469 0.104 Uiso 1 4 e calc R . .
C30 C 0.1556(18) 0.596(2) 0.103(2) 0.086(9) Uani 1 4 e d U . .
H30A H 0.1956 0.5925 0.0718 0.103 Uiso 1 4 e calc R . .
Pb1 Pb 0.23596(5) 0.25224(7) 0.65875(6) 0.0534(3) Uani 1 4 e d . . .
Pb2 Pb 0.23863(5) 0.23585(6) 0.40941(6) 0.0469(3) Uani 1 4 e d . . .
I1 I 0.08691(8) 0.25347(13) 0.50523(11) 0.0635(5) Uani 1 4 e d . . .
I2 I 0.30919(12) 0.09104(13) 0.55771(14) 0.0854(7) Uani 1 4 e d . . .
I3 I 0.32366(9) 0.38329(11) 0.54451(11) 0.0601(5) Uani 1 4 e d . . .
I4 I 0.38757(8) 0.24536(11) 0.31561(10) 0.0557(5) Uani 1 4 e d . . .
I5 I 0.17405(10) 0.08699(11) 0.26512(13) 0.0759(6) Uani 1 4 e d . . .
I6 I 0.15009(10) 0.37762(11) 0.27770(12) 0.0648(5) Uani 1 4 e d . . .

loop_
_atom_site_aniso_label
_atom_site_aniso_U_11
_atom_site_aniso_U_22
_atom_site_aniso_U_33
_atom_site_aniso_U_23
_atom_site_aniso_U_13
_atom_site_aniso_U_12
Fe1 0.0318(13) 0.0389(15) 0.058(3) 0.0075(16) 0.0088(14) 0.0005(12)
N1 0.029(8) 0.038(9) 0.052(16) 0.001(9) 0.020(9) 0.003(7)
N2 0.049(10) 0.040(9) 0.046(16) 0.000(9) 0.010(9) 0.001(8)
N3 0.037(9) 0.043(9) 0.038(14) 0.009(8) 0.017(8) 0.002(7)
N4 0.033(8) 0.041(9) 0.049(15) -0.005(8) 0.011(8) -0.002(7)
N5 0.030(8) 0.043(9) 0.084(17) -0.014(10) 0.013(9) 0.002(7)
N6 0.055(12) 0.055(12) 0.10(2) 0.011(12) 0.004(12) 0.010(10)
C1 0.051(9) 0.050(9) 0.053(10) 0.004(8) 0.006(8) 0.009(7)
C2 0.054(9) 0.067(10) 0.067(11) 0.003(8) 0.006(8) 0.003(8)
C3 0.076(10) 0.072(10) 0.070(12) 0.010(9) 0.001(9) -0.001(8)
C4 0.065(10) 0.072(10) 0.071(11) -0.001(8) 0.013(8) 0.002(8)
C5 0.056(9) 0.049(9) 0.047(11) 0.002(8) 0.007(8) 0.001(7)
C6 0.063(10) 0.069(10) 0.061(11) -0.003(8) 0.015(8) -0.004(8)
C7 0.088(12) 0.093(12) 0.091(13) 0.004(9) 0.022(9) 0.001(9)
C8 0.080(11) 0.092(12) 0.081(12) 0.003(9) 0.026(9) 0.006(9)
C9 0.070(10) 0.073(10) 0.076(12) -0.004(9) 0.016(9) 0.006(8)
C10 0.074(10) 0.075(10) 0.074(12) -0.001(9) 0.015(9) -0.005(8)
C11 0.044(8) 0.033(7) 0.037(10) 0.006(7) 0.006(7) 0.002(7)
C12 0.062(9) 0.057(9) 0.062(11) 0.011(8) 0.013(8) -0.001(8)
C13 0.047(8) 0.053(9) 0.052(10) 0.002(8) 0.009(8) -0.007(7)
C14 0.039(8) 0.053(8) 0.046(10) -0.001(8) 0.004(7) -0.007(7)
C15 0.032(7) 0.043(8) 0.033(10) -0.001(7) 0.013(7) 0.006(6)
C16 0.034(7) 0.039(7) 0.031(10) -0.001(7) 0.007(7) 0.001(6)
C17 0.061(9) 0.056(9) 0.063(11) 0.002(8) 0.018(8) 0.005(8)
C18 0.075(11) 0.077(11) 0.077(12) 0.003(9) 0.015(9) 0.006(8)
C19 0.068(10) 0.058(9) 0.068(11) 0.000(8) 0.011(8) 0.003(8)
C20 0.058(9) 0.044(8) 0.057(11) 0.003(8) 0.014(8) 0.004(7)
C21 0.078(11) 0.082(11) 0.083(12) 0.007(9) 0.024(9) 0.006(9)
C22 0.113(14) 0.118(14) 0.116(15) -0.002(9) 0.030(10) 0.000(9)
C23 0.102(13) 0.103(13) 0.108(14) 0.006(9) 0.029(9) -0.007(9)
C24 0.085(11) 0.095(12) 0.088(12) 0.005(9) 0.034(9) -0.001(9)
C25 0.074(10) 0.068(10) 0.080(12) -0.003(9) 0.018(9) 0.006(8)
C26 0.060(9) 0.069(10) 0.067(11) 0.014(8) 0.014(8) -0.002(8)
C27 0.067(10) 0.074(10) 0.077(12) 0.003(9) 0.018(8) -0.001(8)
C28 0.084(11) 0.086(11) 0.079(12) 0.005(9) 0.003(9) 0.000(9)
C29 0.088(11) 0.081(11) 0.086(13) 0.011(9) 0.007(9) -0.005(9)
C30 0.088(11) 0.077(11) 0.090(13) 0.000(9) 0.008(9) -0.001(9)
Pb1 0.0478(4) 0.0678(6) 0.0452(8) 0.0042(5) 0.0109(4) 0.0031(4)
Pb2 0.0468(4) 0.0529(5) 0.0416(8) 0.0047(5) 0.0102(4) 0.0015(4)
I1 0.0415(7) 0.0905(12) 0.0592(14) 0.0035(10) 0.0119(7) -0.0026(8)
I2 0.0827(12) 0.0755(12) 0.0943(19) 0.0257(11) 0.0091(11) 0.0256(10)
I3 0.0547(9) 0.0689(10) 0.0531(15) -0.0042(9) 0.0024(8) -0.0082(8)
I4 0.0404(7) 0.0684(9) 0.0606(13) -0.0030(9) 0.0155(7) -0.0007(7)
I5 0.0672(10) 0.0585(10) 0.1071(19) -0.0201(10) 0.0296(11) -0.0148(8)
I6 0.0728(11) 0.0626(10) 0.0596(15) 0.0152(9) 0.0148(9) 0.0197(8)

loop_
_atom_type_symbol
_atom_type_description
_atom_type_scat_dispersion_real
_atom_type_scat_dispersion_imag
_atom_type_scat_source
C C 0.0033 0.0016 'International Tables Vol C Tables 4.2.6.8 and 6.1.1.4'
H H 0.0000 0.0000 'International Tables Vol C Tables 4.2.6.8 and 6.1.1.4'
N N 0.0061 0.0033 'International Tables Vol C Tables 4.2.6.8 and 6.1.1.4'
Fe Fe 0.3463 0.8444 'International Tables Vol C Tables 4.2.6.8 and 6.1.1.4'
I I -0.4742 1.8119 'International Tables Vol C Tables 4.2.6.8 and 6.1.1.4'
Pb Pb -3.3944 10.1111 'International Tables Vol C Tables 4.2.6.8 and 6.1.1.4'

loop_
_geom_angle_atom_site_label_1
_geom_angle_atom_site_label_2
_geom_angle_atom_site_label_3
_geom_angle
_geom_angle_site_symmetry_1
_geom_angle_site_symmetry_3
_geom_angle_publ_flag
N2 Fe1 N4 91.6(7) . . ?
N2 Fe1 N6 96.8(9) . . ?
N4 Fe1 N6 95.5(7) . . ?
N2 Fe1 N1 82.7(7) . . ?
N4 Fe1 N1 172.2(7) . . ?
N6 Fe1 N1 90.6(7) . . ?
N2 Fe1 N3 87.6(7) . . ?
N4 Fe1 N3 81.6(6) . . ?
N6 Fe1 N3 174.8(9) . . ?
N1 Fe1 N3 92.8(6) . . ?
N2 Fe1 N5 175.8(7) . . ?
N4 Fe1 N5 92.5(7) . . ?
N6 Fe1 N5 82.5(9) . . ?
N1 Fe1 N5 93.2(7) . . ?
N3 Fe1 N5 93.4(7) . . ?
C1 N1 C5 120(2) . . ?
C1 N1 Fe1 125.3(17) . . ?
C5 N1 Fe1 114.2(13) . . ?
C10 N2 C6 117(2) . . ?
C10 N2 Fe1 127.9(18) . . ?
C6 N2 Fe1 112.6(15) . . ?
C11 N3 C15 118.3(17) . . ?
C11 N3 Fe1 128.9(14) . . ?
C15 N3 Fe1 112.6(12) . . ?
C16 N4 C20 116.8(17) . . ?
C16 N4 Fe1 115.8(13) . . ?
C20 N4 Fe1 126.7(14) . . ?
C25 N5 C21 118(2) . . ?
C25 N5 Fe1 116.3(17) . . ?
C21 N5 Fe1 125.6(17) . . ?
C30 N6 C26 121(2) . . ?
C30 N6 Fe1 127(2) . . ?
C26 N6 Fe1 111.6(18) . . ?
N1 C1 C2 121(2) . . ?
N1 C1 H1A 119.6 . . ?
C2 C1 H1A 119.6 . . ?
C3 C2 C1 119(2) . . ?
C3 C2 H2A 120.5 . . ?
C1 C2 H2A 120.5 . . ?
C2 C3 C4 120(3) . . ?
C2 C3 H3A 119.8 . . ?
C4 C3 H3A 119.8 . . ?
C5 C4 C3 116(3) . . ?
C5 C4 H4A 121.8 . . ?
C3 C4 H4A 121.8 . . ?
N1 C5 C4 123(2) . . ?
N1 C5 C6 113(2) . . ?
C4 C5 C6 123(3) . . ?
N2 C6 C7 124(2) . . ?
N2 C6 C5 113(2) . . ?
C7 C6 C5 123(3) . . ?
C6 C7 C8 117(3) . . ?
C6 C7 H7A 121.6 . . ?
C8 C7 H7A 121.6 . . ?
C9 C8 C7 121(3) . . ?
C9 C8 H8A 119.6 . . ?
C7 C8 H8A 119.6 . . ?
C8 C9 C10 119(3) . . ?
C8 C9 H9A 120.5 . . ?
C10 C9 H9A 120.5 . . ?
N2 C10 C9 122(3) . . ?
N2 C10 H10A 119.0 . . ?
C9 C10 H10A 119.0 . . ?
N3 C11 C12 122(2) . . ?
N3 C11 H11A 118.8 . . ?
C12 C11 H11A 118.8 . . ?
C11 C12 C13 122(2) . . ?
C11 C12 H12A 118.8 . . ?
C13 C12 H12A 118.8 . . ?
C12 C13 C14 115(2) . . ?
C12 C13 H13A 122.4 . . ?
C14 C13 H13A 122.4 . . ?
C15 C14 C13 122(2) . . ?
C15 C14 H14A 119.2 . . ?
C13 C14 H14A 119.2 . . ?
C14 C15 N3 119.6(18) . . ?
C14 C15 C16 125.3(18) . . ?
N3 C15 C16 115.1(16) . . ?
N4 C16 C17 123.8(19) . . ?
N4 C16 C15 113.1(17) . . ?
C17 C16 C15 123.0(18) . . ?
C18 C17 C16 117(2) . . ?
C18 C17 H17A 121.7 . . ?
C16 C17 H17A 121.7 . . ?
C19 C18 C17 121(3) . . ?
C19 C18 H18A 119.5 . . ?
C17 C18 H18A 119.5 . . ?
C20 C19 C18 120(2) . . ?
C20 C19 H19A 120.2 . . ?
C18 C19 H19A 120.2 . . ?
C19 C20 N4 122(2) . . ?
C19 C20 H20A 118.9 . . ?
N4 C20 H20A 118.9 . . ?
N5 C21 C22 121(3) . . ?
N5 C21 H21A 119.5 . . ?
C22 C21 H21A 119.5 . . ?
C23 C22 C21 116(4) . . ?
C23 C22 H22A 121.8 . . ?
C21 C22 H22A 121.8 . . ?
C24 C23 C22 124(4) . . ?
C24 C23 H23A 117.8 . . ?
C22 C23 H23A 117.8 . . ?
C23 C24 C25 119(3) . . ?
C23 C24 H24A 120.5 . . ?
C25 C24 H24A 120.5 . . ?
N5 C25 C24 121(3) . . ?
N5 C25 C26 111(2) . . ?
C24 C25 C26 127(3) . . ?
C27 C26 N6 119(3) . . ?
C27 C26 C25 123(3) . . ?
N6 C26 C25 118(2) . . ?
C26 C27 C28 117(3) . . ?
C26 C27 H27A 121.4 . . ?
C28 C27 H27A 121.4 . . ?
C29 C28 C27 127(3) . . ?
C29 C28 H28A 116.7 . . ?
C27 C28 H28A 116.7 . . ?
C28 C29 C30 113(3) . . ?
C28 C29 H29A 123.7 . . ?
C30 C29 H29A 123.7 . . ?
N6 C30 C29 123(3) . . ?
N6 C30 H30A 118.4 . . ?
C29 C30 H30A 118.4 . . ?
I1 Pb1 I5 97.96(5) . 4_566 ?
I1 Pb1 I3 85.06(5) . . ?
I5 Pb1 I3 97.10(5) 4_566 . ?
I1 Pb1 I4 179.05(6) . 4_566 ?
I5 Pb1 I4 81.25(5) 4_566 4_566 ?
I3 Pb1 I4 94.51(5) . 4_566 ?
I1 Pb1 I2 85.25(5) . . ?
I5 Pb1 I2 176.65(6) 4_566 . ?
I3 Pb1 I2 82.16(5) . . ?
I4 Pb1 I2 95.54(5) 4_566 . ?
I1 Pb1 I6 96.11(5) . 4_566 ?
I5 Pb1 I6 82.13(5) 4_566 4_566 ?
I3 Pb1 I6 178.67(6) . 4_566 ?
I4 Pb1 I6 84.31(5) 4_566 4_566 ?
I2 Pb1 I6 98.55(6) . 4_566 ?
I6 Pb2 I4 87.01(5) . . ?
I6 Pb2 I3 97.13(5) . . ?
I4 Pb2 I3 91.25(5) . . ?
I6 Pb2 I5 83.62(5) . . ?
I4 Pb2 I5 81.68(5) . . ?
I3 Pb2 I5 172.84(5) . . ?
I6 Pb2 I2 172.26(6) . . ?
I4 Pb2 I2 100.72(5) . . ?
I3 Pb2 I2 82.38(5) . . ?
I5 Pb2 I2 97.82(6) . . ?
I6 Pb2 I1 88.46(5) . . ?
I4 Pb2 I1 173.03(5) . . ?
I3 Pb2 I1 84.06(5) . . ?
I5 Pb2 I1 103.09(5) . . ?
I2 Pb2 I1 83.80(5) . . ?
Pb1 I1 Pb2 79.35(4) . . ?
Pb1 I2 Pb2 78.43(5) . . ?
Pb2 I3 Pb1 79.48(4) . . ?
Pb2 I4 Pb1 79.47(4) . 4_565 ?
Pb1 I5 Pb2 79.38(4) 4_565 . ?
Pb2 I6 Pb1 80.13(4) . 4_565 ?

loop_
_geom_bond_atom_site_label_1
_geom_bond_atom_site_label_2
_geom_bond_distance
_geom_bond_site_symmetry_2
_geom_bond_publ_flag
Fe1 N2 1.951(19) . ?
Fe1 N4 1.958(16) . ?
Fe1 N6 1.96(2) . ?
Fe1 N1 1.965(17) . ?
Fe1 N3 1.967(16) . ?
Fe1 N5 1.990(19) . ?
N1 C1 1.29(2) . ?
N1 C5 1.30(3) . ?
N2 C10 1.31(3) . ?
N2 C6 1.33(3) . ?
N3 C11 1.31(2) . ?
N3 C15 1.37(2) . ?
N4 C16 1.32(2) . ?
N4 C20 1.38(2) . ?
N5 C25 1.35(3) . ?
N5 C21 1.35(3) . ?
N6 C30 1.28(3) . ?
N6 C26 1.40(3) . ?
C1 C2 1.42(3) . ?
C1 H1A 0.9300 . ?
C2 C3 1.34(3) . ?
C2 H2A 0.9300 . ?
C3 C4 1.37(3) . ?
C3 H3A 0.9300 . ?
C4 C5 1.40(3) . ?
C4 H4A 0.9300 . ?
C5 C6 1.54(3) . ?
C6 C7 1.39(4) . ?
C7 C8 1.41(4) . ?
C7 H7A 0.9300 . ?
C8 C9 1.28(3) . ?
C8 H8A 0.9300 . ?
C9 C10 1.45(4) . ?
C9 H9A 0.9300 . ?
C10 H10A 0.9300 . ?
C11 C12 1.35(3) . ?
C11 H11A 0.9300 . ?
C12 C13 1.36(3) . ?
C12 H12A 0.9300 . ?
C13 C14 1.39(3) . ?
C13 H13A 0.9300 . ?
C14 C15 1.38(3) . ?
C14 H14A 0.9300 . ?
C15 C16 1.46(3) . ?
C16 C17 1.38(3) . ?
C17 C18 1.38(3) . ?
C17 H17A 0.9300 . ?
C18 C19 1.34(3) . ?
C18 H18A 0.9300 . ?
C19 C20 1.35(3) . ?
C19 H19A 0.9300 . ?
C20 H20A 0.9300 . ?
C21 C22 1.42(4) . ?
C21 H21A 0.9300 . ?
C22 C23 1.36(4) . ?
C22 H22A 0.9300 . ?
C23 C24 1.27(4) . ?
C23 H23A 0.9300 . ?
C24 C25 1.41(4) . ?
C24 H24A 0.9300 . ?
C25 C26 1.46(4) . ?
C26 C27 1.36(3) . ?
C27 C28 1.38(4) . ?
C27 H27A 0.9300 . ?
C28 C29 1.33(4) . ?
C28 H28A 0.9300 . ?
C29 C30 1.45(4) . ?
C29 H29A 0.9300 . ?
C30 H30A 0.9300 . ?
Pb1 I1 3.1995(19) . ?
Pb1 I5 3.231(2) 4_566 ?
Pb1 I3 3.248(2) . ?
Pb1 I4 3.2619(18) 4_566 ?
Pb1 I2 3.270(2) . ?
Pb1 I6 3.273(2) 4_566 ?
Pb2 I6 3.1570(18) . ?
Pb2 I4 3.2136(18) . ?
Pb2 I3 3.2263(19) . ?
Pb2 I5 3.251(2) . ?
Pb2 I2 3.277(2) . ?
Pb2 I1 3.2835(18) . ?
I4 Pb1 3.2619(18) 4_565 ?
I5 Pb1 3.231(2) 4_565 ?
I6 Pb1 3.273(2) 4_565 ?
